data_7042036
loop_
_publ_author_name
'Martin, Lee'
'Wallis, John D.'
'Guziak, Milena'
'Maksymiw, Peter'
'Konalian-Kempf, Florence'
'Christian, Anthony'
'Nakatsuji, Shin'ichi'
'Yamada, Jun'ichi'
'Akutsu, Hiroki'

_publ_section_title
;
 Enantiopure and racemic radical-cation salts of
 bis(2'-hydroxylpropylthio)(ethylenedithio)TTF with polyiodide anions.
;
_journal_issue 13
_journal_name_full 'Dalton transactions (Cambridge, England : 2003)'
_journal_page_first 4225
_journal_page_last 4234
_journal_paper_doi 10.1039/c6dt04645b
_journal_volume 46
_journal_year 2017
_chemical_absolute_configuration syn
_chemical_formula_sum 'C14 H18 I3 O2 S8'
_chemical_formula_weight 855.46
_chemical_name_systematic
;
S,S-Bis(2-hydroxypropylthio)(ethylenedithio)
tetrathiafulvalene.triodide. Insulating phase
;
_space_group_crystal_system triclinic
_space_group_IT_number 1
_space_group_name_Hall 'P 1'
_space_group_name_H-M_alt 'P 1'
_symmetry_space_group_name_Hall 'P 1'
_symmetry_space_group_name_H-M 'P 1'
_atom_sites_solution_hydrogens mixed
_audit_creation_method SHELXL-2014
_audit_update_record
;
2017-02-09 deposited with the CCDC.
2017-02-10 downloaded from the CCDC.
;
_cell_angle_alpha 80.710(14)
_cell_angle_beta 69.632(11)
_cell_angle_gamma 75.476(13)
_cell_formula_units_Z 2
_cell_length_a 9.7612(10)
_cell_length_b 10.9021(19)
_cell_length_c 13.4544(15)
_cell_measurement_reflns_used 3676
_cell_measurement_temperature 294(2)
_cell_measurement_theta_max 29.2720
_cell_measurement_theta_min 1.9362
_cell_volume 1295.0(3)
_computing_cell_refinement 'CrystalClear (Rigaku Inc., 2008)'
_computing_data_collection 'CrystalClear (Rigaku Inc., 2008)'
_computing_data_reduction 'CrystalClear (Rigaku Inc., 2008)'
_computing_molecular_graphics 'Mercury CSD 2.0'
_computing_publication_material 'Mercury CSD 2.0'
_computing_structure_refinement 'SHELXL-2013 (Sheldrick, 2013)'
_computing_structure_solution SHELXS
_diffrn_ambient_temperature 294(2)
_diffrn_detector_area_resol_mean 14.7059
_diffrn_measured_fraction_theta_full 0.967
_diffrn_measured_fraction_theta_max 0.809
_diffrn_measurement_device
;
Mercury2 (2x2 bin mode)
;
_diffrn_measurement_method dtprofit.re
_diffrn_radiation_detector CCD
_diffrn_radiation_monochromator Confocal
_diffrn_radiation_source 'Rotating Anode'
_diffrn_radiation_type 'Mo K\a'
_diffrn_radiation_wavelength 0.71075
_diffrn_reflns_av_R_equivalents 0.0297
_diffrn_reflns_av_unetI/netI 0.0733
_diffrn_reflns_Laue_measured_fraction_full 0.967
_diffrn_reflns_Laue_measured_fraction_max 0.809
_diffrn_reflns_limit_h_max 11
_diffrn_reflns_limit_h_min -13
_diffrn_reflns_limit_k_max 14
_diffrn_reflns_limit_k_min -14
_diffrn_reflns_limit_l_max 13
_diffrn_reflns_limit_l_min -19
_diffrn_reflns_number 12315
_diffrn_reflns_point_group_measured_fraction_full 0.707
_diffrn_reflns_point_group_measured_fraction_max 0.574
_diffrn_reflns_theta_full 27.000
_diffrn_reflns_theta_max 30.308
_diffrn_reflns_theta_min 2.277
_diffrn_source_current 24.0000
_diffrn_source_power 1.2000
_diffrn_source_voltage 50.0000
_exptl_absorpt_coefficient_mu 4.275
_exptl_absorpt_correction_T_max 0.8735
_exptl_absorpt_correction_T_min 0.6941
_exptl_absorpt_correction_type numerical
_exptl_absorpt_process_details 'CrystalClear (Rigaku Inc., 2008)'
_exptl_crystal_colour black
_exptl_crystal_density_diffrn 2.194
_exptl_crystal_description 'elongated plate'
_exptl_crystal_F_000 810
_exptl_crystal_size_max 0.1500
_exptl_crystal_size_mid 0.1000
_exptl_crystal_size_min 0.030
_refine_diff_density_max 1.029
_refine_diff_density_min -1.019
_refine_diff_density_rms 0.126
_refine_ls_abs_structure_details
;
 Flack x determined using 1316 quotients [(I+)-(I-)]/[(I+)+(I-)]
 (Parsons, Flack and Wagner, Acta Cryst. B69 (2013) 249-259).
;
_refine_ls_abs_structure_Flack 0.07(3)
_refine_ls_extinction_method none
_refine_ls_goodness_of_fit_ref 0.963
_refine_ls_hydrogen_treatment constr
_refine_ls_matrix_type full
_refine_ls_number_parameters 485
_refine_ls_number_reflns 8911
_refine_ls_number_restraints 16
_refine_ls_restrained_S_all 0.962
_refine_ls_R_factor_all 0.0932
_refine_ls_R_factor_gt 0.0471
_refine_ls_shift/su_max 0.049
_refine_ls_shift/su_mean 0.004
_refine_ls_structure_factor_coef Fsqd
_refine_ls_weighting_details 'w=1/[\s^2^(Fo^2^)+(0.0406P)^2^] where P=(Fo^2^+2Fc^2^)/3'
_refine_ls_weighting_scheme calc
_refine_ls_wR_factor_gt 0.0906
_refine_ls_wR_factor_ref 0.1122
_reflns_Friedel_coverage 0.418
_reflns_Friedel_fraction_full 0.447
_reflns_Friedel_fraction_max 0.339
_reflns_number_gt 5079
_reflns_number_total 8911
_reflns_threshold_expression 'I > 2\s(I)'
_cod_data_source_file c6dt04645b2.cif
_cod_data_source_block SSPETREX
_cod_depositor_comments
;
The following automatic conversions were performed:

'_exptl_absorpt_correction_type' value 'Numerical' changed to
'numerical' according to
/usr/data/users/saulius/crontab/automatic-downloads/rss-feeds/RSC/lib/dictionaries/cif_core.dic
dictionary named 'cif_core.dic' version 2.4.2 from 2011-04-26.

Automatic conversion script
Id: cif_fix_values 4268 2015-11-12 08:31:59Z antanas 

 Adding full bibliography for 7042035--7042039.cif.
;
_cod_database_code 7042036
_shelx_space_group_comment
;
The symmetry employed for this shelxl refinement is uniquely defined
by the following loop, which should always be used as a source of
symmetry information in preference to the above space-group names.
They are only intended as comments.
;
_shelxl_version_number 2014-3

loop_
_space_group_symop_operation_xyz
'x, y, z'

loop_
_atom_site_label
_atom_site_type_symbol
_atom_site_fract_x
_atom_site_fract_y
_atom_site_fract_z
_atom_site_U_iso_or_equiv
_atom_site_adp_type
_atom_site_occupancy
_atom_site_site_symmetry_order
_atom_site_calc_flag
_atom_site_refinement_flags_posn
_atom_site_refinement_flags_adp
_atom_site_refinement_flags_occupancy
_atom_site_disorder_assembly
_atom_site_disorder_group
I1 I 0.5249(3) 0.3427(5) 0.66825(19) 0.0703(4) Uani 1 1 d . . . . .
I2 I 0.6341(3) 0.3704(5) 0.43817(19) 0.0586(3) Uani 1 1 d . . . . .
I3 I 0.7409(4) 0.3999(5) 0.2104(2) 0.1207(8) Uani 1 1 d . . . . .
I4 I 0.3361(4) 0.8477(5) 0.4377(2) 0.0868(5) Uani 1 1 d . . . . .
I5 I 0.6380(4) 0.8829(5) 0.41880(19) 0.0742(4) Uani 1 1 d . . . . .
I6 I 0.9361(4) 0.9128(5) 0.3934(2) 0.1024(6) Uani 1 1 d . . . . .
S1 S 0.1648(5) 0.2797(6) 0.0691(3) 0.0545(12) Uani 1 1 d D . . . .
S2 S 0.5245(5) 0.2792(6) 0.0690(3) 0.0559(12) Uani 1 1 d D . . . .
S3 S 0.0966(6) 0.2310(7) 0.3011(4) 0.0478(11) Uani 1 1 d . . . . .
S4 S 0.3957(6) 0.2312(6) 0.3018(3) 0.0461(11) Uani 1 1 d . . . . .
S5 S -0.0123(6) 0.1818(6) 0.5565(4) 0.0466(11) Uani 1 1 d . . . . .
S6 S 0.2848(6) 0.1845(6) 0.5579(4) 0.0467(11) Uani 1 1 d . . . . .
S7 S -0.1224(6) 0.1080(6) 0.7934(4) 0.0568(12) Uani 1 1 d . . . . .
S8 S 0.2163(6) 0.1041(7) 0.7917(4) 0.0597(13) Uani 1 1 d . . . . .
S9 S 0.0971(5) 0.4755(7) 0.8110(3) 0.0561(12) Uani 1 1 d D . . . .
S10 S -0.2618(5) 0.4697(6) 0.8098(3) 0.0514(12) Uani 1 1 d D . . . .
S11 S 0.1713(6) 0.5020(6) 0.5786(3) 0.0420(10) Uani 1 1 d . . . . .
S12 S -0.1236(6) 0.4932(6) 0.5763(3) 0.0422(10) Uani 1 1 d . . . . .
S13 S 0.2857(6) 0.5456(6) 0.3241(4) 0.0438(10) Uani 1 1 d . . . . .
S14 S -0.0090(6) 0.5459(6) 0.3191(4) 0.0440(11) Uani 1 1 d . . . . .
S15 S 0.4048(6) 0.6285(6) 0.0930(3) 0.0547(12) Uani 1 1 d . . . . .
S16 S 0.0596(6) 0.6377(6) 0.0881(4) 0.0499(11) Uani 1 1 d . . . . .
O1 O -0.0631(12) -0.1858(11) 0.7813(9) 0.058(3) Uani 1 1 d . . . . .
H1 H 0.0264 -0.1783 0.7562 0.087 Uiso 1 1 d . U . . .
O2 O 0.2143(11) -0.1579(12) 0.7114(9) 0.070(3) Uani 1 1 d . . . . .
H2 H 0.1908 -0.0846 0.6851 0.084 Uiso 1 1 d . U . . .
O3 O 0.5110(12) 0.8891(12) -0.0160(9) 0.076(3) Uani 1 1 d . . . . .
H3 H 0.6007 0.8695 -0.0173 0.113 Uiso 1 1 d . U . . .
O4 O -0.1865(12) 0.8122(12) -0.0091(8) 0.073(3) Uani 1 1 d . . . . .
H4 H -0.1993 0.7469 0.0207 0.088 Uiso 1 1 d D U . . .
C1A C 0.2995(17) 0.353(3) -0.040(2) 0.077(8) Uiso 0.37(3) 1 d D U P A 1
H1A H 0.2888 0.3403 -0.1061 0.092 Uiso 0.37(3) 1 calc R U P A 1
H1B H 0.2749 0.4435 -0.0328 0.092 Uiso 0.37(3) 1 calc R U P A 1
C2A C 0.460(2) 0.303(4) -0.0456(11) 0.058(7) Uiso 0.37(3) 1 d D U P A 1
H2A H 0.5164 0.3600 -0.0975 0.070 Uiso 0.37(3) 1 calc R U P A 1
H2B H 0.4907 0.2218 -0.0760 0.070 Uiso 0.37(3) 1 calc R U P A 1
C1B C 0.3319(11) 0.275(3) -0.0469(10) 0.077(8) Uiso 0.63(3) 1 d D U P A 2
H1C H 0.3221 0.2264 -0.0976 0.092 Uiso 0.63(3) 1 calc R U P A 2
H1D H 0.3313 0.3612 -0.0791 0.092 Uiso 0.63(3) 1 calc R U P A 2
C2B C 0.4832(18) 0.222(2) -0.0348(13) 0.058(7) Uiso 0.63(3) 1 d D U P A 2
H2C H 0.5578 0.2389 -0.1022 0.070 Uiso 0.63(3) 1 calc R U P A 2
H2D H 0.4953 0.1300 -0.0219 0.070 Uiso 0.63(3) 1 calc R U P A 2
C3 C 0.230(2) 0.2598(15) 0.1751(11) 0.046(4) Uani 1 1 d . . . B 2
C4 C 0.3699(16) 0.2562(15) 0.1790(10) 0.037(4) Uani 1 1 d . . . B 2
C5 C 0.2144(17) 0.2189(15) 0.3753(11) 0.038(4) Uani 1 1 d . . . C 2
C6 C 0.1677(18) 0.1955(15) 0.4847(11) 0.046(4) Uani 1 1 d . . . C 2
C7 C 0.028(2) 0.1390(15) 0.6774(11) 0.048(4) Uani 1 1 d . . . D 2
C8 C 0.1634(17) 0.1398(14) 0.6783(12) 0.042(4) Uani 1 1 d . . . D 2
C9 C -0.2193(17) 0.0217(14) 0.7477(12) 0.050(4) Uani 1 1 d . . . E 2
H9A H -0.3091 0.0095 0.8054 0.060 Uiso 1 1 calc R U . E 2
H9B H -0.2505 0.0739 0.6906 0.060 Uiso 1 1 calc R U . E 2
C10 C -0.1314(16) -0.1092(15) 0.7072(11) 0.045(4) Uani 1 1 d . . . E 2
H10 H -0.0527 -0.0960 0.6399 0.054 Uiso 1 1 calc R U . E 2
C11 C -0.2330(17) -0.1743(15) 0.6875(14) 0.072(5) Uani 1 1 d . . . E 2
H11A H -0.1757 -0.2432 0.6441 0.108 Uiso 1 1 calc R U . E 2
H11B H -0.2949 -0.1153 0.6516 0.108 Uiso 1 1 calc R U . E 2
H11C H -0.2948 -0.2071 0.7541 0.108 Uiso 1 1 calc R U . E 2
C12 C 0.3602(17) -0.0429(15) 0.7628(14) 0.055(5) Uani 1 1 d . . . F 2
H12A H 0.4221 -0.0360 0.6888 0.066 Uiso 1 1 calc R U . F 2
H12B H 0.4238 -0.0526 0.8063 0.066 Uiso 1 1 calc R U . F 2
C13 C 0.2955(16) -0.1576(15) 0.7832(14) 0.054(4) Uani 1 1 d . . . F 2
H13 H 0.2243 -0.1569 0.8556 0.064 Uiso 1 1 calc R U . F 2
C14 C 0.408(2) -0.2777(19) 0.7772(17) 0.093(7) Uani 1 1 d . . . F 2
H14A H 0.3593 -0.3481 0.7912 0.139 Uiso 1 1 calc R U . F 2
H14B H 0.4565 -0.2828 0.8290 0.139 Uiso 1 1 calc R U . F 2
H14C H 0.4805 -0.2803 0.7074 0.139 Uiso 1 1 calc R U . F 2
C15A C -0.0661(11) 0.441(2) 0.9191(12) 0.029(4) Uiso 0.521(17) 1 d D U P G 3
H15A H -0.0701 0.3525 0.9197 0.035 Uiso 0.521(17) 1 calc R U P G 3
H15B H -0.0560 0.4516 0.9862 0.035 Uiso 0.521(17) 1 calc R U P G 3
C16A C -0.210(2) 0.524(2) 0.9099(15) 0.063(7) Uiso 0.521(17) 1 d D U P G 3
H16A H -0.1973 0.6113 0.8901 0.076 Uiso 0.521(17) 1 calc R U P G 3
H16B H -0.2880 0.5217 0.9780 0.076 Uiso 0.521(17) 1 calc R U P G 3
C15B C -0.0789(12) 0.512(2) 0.9183(12) 0.029(4) Uiso 0.479(17) 1 d D U P G 4
H15C H -0.0615 0.4975 0.9864 0.035 Uiso 0.479(17) 1 calc R U P G 4
H15D H -0.1275 0.6006 0.9092 0.035 Uiso 0.479(17) 1 calc R U P G 4
C16B C -0.175(2) 0.426(2) 0.9137(13) 0.063(7) Uiso 0.479(17) 1 d D U P G 4
H16C H -0.2529 0.4235 0.9818 0.076 Uiso 0.479(17) 1 calc R U P G 4
H16D H -0.1137 0.3413 0.9043 0.076 Uiso 0.479(17) 1 calc R U P G 4
C17 C 0.0379(16) 0.4838(15) 0.7008(11) 0.039(4) Uani 1 1 d . . . H 4
C18 C -0.0981(18) 0.4813(16) 0.7000(11) 0.044(4) Uani 1 1 d . . . H 4
C19 C 0.0581(17) 0.5114(14) 0.5046(11) 0.040(4) Uani 1 1 d . . . I 4
C20 C 0.1078(16) 0.5331(13) 0.3933(10) 0.035(3) Uani 1 1 d . . . I 4
C21 C 0.2620(16) 0.5909(16) 0.2009(11) 0.041(4) Uani 1 1 d . . . J 4
C22 C 0.1250(18) 0.5914(15) 0.1984(9) 0.043(4) Uani 1 1 d . . . J 4
C23 C 0.447(2) 0.7583(19) 0.1446(13) 0.080(6) Uani 1 1 d . . . K 4
H23A H 0.3903 0.7617 0.2197 0.096 Uiso 1 1 calc R U . K 4
H23B H 0.5523 0.7375 0.1382 0.096 Uiso 1 1 calc R U . K 4
C24 C 0.414(2) 0.8838(19) 0.0906(15) 0.087(7) Uani 1 1 d . . . K 4
H24 H 0.4290 0.9467 0.1282 0.105 Uiso 1 1 calc R U . K 4
C25 C 0.254(2) 0.919(2) 0.089(2) 0.148(12) Uani 1 1 d . . . K 4
H25A H 0.2265 1.0096 0.0748 0.222 Uiso 1 1 calc R U . K 4
H25B H 0.1887 0.8938 0.1573 0.222 Uiso 1 1 calc R U . K 4
H25C H 0.2459 0.8769 0.0351 0.222 Uiso 1 1 calc R U . K 4
C26 C -0.0898(18) 0.7720(16) 0.1377(11) 0.057(5) Uani 1 1 d . . . L 4
H26A H -0.1806 0.7421 0.1784 0.068 Uiso 1 1 calc R U . L 4
H26B H -0.0637 0.8142 0.1846 0.068 Uiso 1 1 calc R U . L 4
C27 C -0.1176(17) 0.8657(11) 0.0472(13) 0.070(5) Uani 1 1 d D . . L 4
H27 H -0.0221 0.8835 -0.0016 0.084 Uiso 1 1 calc R U . L 4
C28 C -0.220(2) 0.9910(18) 0.0944(14) 0.113(9) Uani 1 1 d . . . L 4
H28A H -0.2561 1.0445 0.0407 0.169 Uiso 1 1 calc R U . L 4
H28B H -0.1645 1.0344 0.1181 0.169 Uiso 1 1 calc R U . L 4
H28C H -0.3036 0.9712 0.1534 0.169 Uiso 1 1 calc R U . L 4

loop_
_atom_site_aniso_label
_atom_site_aniso_U_11
_atom_site_aniso_U_22
_atom_site_aniso_U_33
_atom_site_aniso_U_23
_atom_site_aniso_U_13
_atom_site_aniso_U_12
I1 0.0623(8) 0.1145(11) 0.0327(6) -0.0007(6) -0.0138(5) -0.0213(7)
I2 0.0465(4) 0.1028(8) 0.0318(5) 0.0010(5) -0.0135(4) -0.0278(4)
I3 0.0772(10) 0.265(2) 0.0323(7) 0.0067(10) -0.0144(7) -0.0740(13)
I4 0.0948(10) 0.0962(12) 0.0768(9) -0.0331(8) -0.0241(8) -0.0216(8)
I5 0.0900(7) 0.0819(9) 0.0515(7) -0.0185(6) -0.0132(6) -0.0249(6)
I6 0.1082(12) 0.1393(16) 0.0735(10) -0.0307(9) -0.0082(8) -0.0668(11)
S1 0.055(3) 0.073(3) 0.037(2) -0.005(2) -0.022(2) -0.006(2)
S2 0.050(3) 0.075(3) 0.040(2) -0.003(2) -0.013(2) -0.012(2)
S3 0.056(3) 0.059(3) 0.036(2) 0.001(2) -0.016(2) -0.026(2)
S4 0.044(2) 0.056(3) 0.037(2) 0.001(2) -0.0147(19) -0.0095(19)
S5 0.054(3) 0.049(3) 0.040(2) -0.0012(19) -0.011(2) -0.021(2)
S6 0.054(3) 0.048(3) 0.039(2) 0.0032(19) -0.019(2) -0.012(2)
S7 0.072(3) 0.055(3) 0.040(2) -0.009(2) 0.000(2) -0.031(2)
S8 0.080(4) 0.063(3) 0.041(2) 0.000(2) -0.026(2) -0.017(2)
S9 0.048(3) 0.085(4) 0.037(2) 0.000(2) -0.0170(19) -0.015(2)
S10 0.043(3) 0.075(3) 0.036(2) -0.003(2) -0.0072(19) -0.023(2)
S11 0.043(3) 0.055(3) 0.032(2) -0.0003(18) -0.0133(18) -0.0170(19)
S12 0.042(2) 0.052(3) 0.033(2) -0.0043(18) -0.0135(18) -0.0089(19)
S13 0.045(2) 0.053(3) 0.038(2) 0.0051(18) -0.0164(18) -0.0184(19)
S14 0.042(2) 0.058(3) 0.034(2) -0.0021(19) -0.0148(18) -0.013(2)
S15 0.065(3) 0.059(3) 0.036(2) -0.002(2) -0.006(2) -0.022(2)
S16 0.059(3) 0.052(3) 0.038(2) -0.0066(19) -0.020(2) -0.001(2)
O1 0.059(7) 0.046(7) 0.062(7) 0.004(5) -0.016(6) -0.008(5)
O2 0.051(6) 0.081(9) 0.085(9) -0.007(7) -0.037(6) -0.002(6)
O3 0.066(7) 0.094(9) 0.060(7) 0.016(6) -0.014(6) -0.029(6)
O4 0.068(7) 0.098(10) 0.053(7) 0.002(6) -0.022(6) -0.018(6)
C3 0.072(12) 0.041(9) 0.033(8) -0.002(7) -0.013(8) -0.031(8)
C4 0.033(9) 0.041(9) 0.032(8) -0.015(6) -0.001(7) -0.002(7)
C5 0.048(10) 0.041(9) 0.035(8) -0.006(7) -0.024(7) -0.008(7)
C6 0.065(11) 0.042(10) 0.035(8) -0.001(7) -0.022(8) -0.011(8)
C7 0.077(13) 0.034(9) 0.029(8) 0.013(6) -0.014(8) -0.022(8)
C8 0.034(8) 0.030(8) 0.058(10) -0.002(7) -0.011(7) -0.008(6)
C9 0.040(8) 0.038(9) 0.050(9) 0.011(7) 0.009(7) -0.010(7)
C10 0.041(8) 0.041(9) 0.048(9) 0.007(7) -0.010(7) -0.013(7)
C11 0.077(11) 0.053(11) 0.109(15) -0.004(10) -0.054(11) -0.021(9)
C12 0.039(9) 0.046(10) 0.075(12) 0.007(9) -0.019(8) -0.006(7)
C13 0.042(8) 0.044(10) 0.073(11) -0.005(8) -0.021(8) -0.001(7)
C14 0.080(13) 0.082(15) 0.123(18) 0.017(13) -0.049(13) -0.022(11)
C17 0.031(9) 0.053(10) 0.033(8) -0.010(7) -0.015(7) 0.002(7)
C18 0.040(10) 0.053(11) 0.034(8) 0.001(7) -0.008(7) -0.010(8)
C19 0.042(9) 0.036(9) 0.034(8) -0.005(6) -0.007(7) -0.002(7)
C20 0.041(9) 0.030(8) 0.036(8) -0.009(6) -0.012(7) -0.007(7)
C21 0.028(8) 0.055(10) 0.043(9) -0.010(7) -0.013(7) -0.008(7)
C22 0.070(12) 0.041(9) 0.013(6) 0.002(6) -0.009(7) -0.011(8)
C23 0.119(17) 0.102(17) 0.049(10) 0.017(11) -0.037(11) -0.075(14)
C24 0.122(18) 0.052(13) 0.059(12) -0.018(10) 0.025(13) -0.037(11)
C25 0.058(13) 0.11(2) 0.25(3) -0.02(2) -0.002(17) -0.029(13)
C26 0.060(11) 0.068(12) 0.027(8) -0.001(7) -0.011(7) 0.010(9)
C27 0.089(13) 0.058(12) 0.065(12) 0.011(9) -0.033(10) -0.015(10)
C28 0.16(2) 0.073(15) 0.061(12) -0.008(11) -0.033(14) 0.051(15)

loop_
_atom_type_symbol
_atom_type_description
_atom_type_scat_dispersion_real
_atom_type_scat_dispersion_imag
_atom_type_scat_source
C C 0.0033 0.0016 'International Tables Vol C Tables 4.2.6.8 and 6.1.1.4'
H H 0.0000 0.0000 'International Tables Vol C Tables 4.2.6.8 and 6.1.1.4'
I I -0.4742 1.8119 'International Tables Vol C Tables 4.2.6.8 and 6.1.1.4'
O O 0.0106 0.0060 'International Tables Vol C Tables 4.2.6.8 and 6.1.1.4'
S S 0.1246 0.1234 'International Tables Vol C Tables 4.2.6.8 and 6.1.1.4'

loop_
_geom_angle_atom_site_label_1
_geom_angle_atom_site_label_2
_geom_angle_atom_site_label_3
_geom_angle
I3 I2 I1 179.55(9)
I6 I5 I4 177.98(7)
C3 S1 C1B 104.3(9)
C4 S2 C2B 101.0(9)
C5 S3 C3 96.2(7)
C4 S4 C5 96.3(7)
C6 S5 C7 93.0(8)
C6 S6 C8 96.3(8)
C9 S7 C7 104.0(7)
C8 S8 C12 103.0(8)
C17 S9 C15B 102.4(9)
C18 S10 C16B 97.9(9)
C19 S11 C17 96.2(7)
C19 S12 C18 94.1(7)
C20 S13 C21 97.4(7)
C20 S14 C22 93.3(7)
C21 S15 C23 99.6(8)
C22 S16 C26 100.3(7)
C2A C1A S1 115.2(17)
C1A C2A S2 123.5(19)
C2B C1B S1 120.0(13)
C1B C2B S2 117.4(15)
C4 C3 S1 131.0(12)
C4 C3 S3 114.1(11)
S1 C3 S3 114.8(10)
C3 C4 S4 118.2(11)
C3 C4 S2 125.1(11)
S4 C4 S2 116.6(9)
C6 C5 S4 122.6(11)
C6 C5 S3 122.2(12)
S4 C5 S3 115.1(8)
C5 C6 S5 122.1(12)
C5 C6 S6 122.0(12)
S5 C6 S6 115.9(8)
C8 C7 S5 119.0(12)
C8 C7 S7 124.1(12)
S5 C7 S7 116.8(10)
C7 C8 S6 115.2(12)
C7 C8 S8 123.6(12)
S6 C8 S8 121.1(9)
C10 C9 S7 116.3(11)
O1 C10 C11 110.3(12)
O1 C10 C9 111.7(12)
C11 C10 C9 109.1(13)
C13 C12 S8 112.6(10)
O2 C13 C14 108.2(14)
O2 C13 C12 112.4(13)
C14 C13 C12 113.4(13)
C16A C15A S9 112.8(13)
C15A C16A S10 109.8(13)
C16B C15B S9 107.0(13)
C15B C16B S10 116.3(13)
C18 C17 S11 116.6(11)
C18 C17 S9 128.1(12)
S11 C17 S9 115.3(9)
C17 C18 S12 117.5(11)
C17 C18 S10 128.6(12)
S12 C18 S10 114.0(9)
C20 C19 S11 122.1(11)
C20 C19 S12 122.3(11)
S11 C19 S12 115.5(8)
C19 C20 S13 122.0(11)
C19 C20 S14 121.8(11)
S13 C20 S14 116.2(8)
C22 C21 S15 124.3(11)
C22 C21 S13 114.6(11)
S15 C21 S13 121.1(9)
C21 C22 S16 126.9(11)
C21 C22 S14 117.8(10)
S16 C22 S14 115.3(10)
C24 C23 S15 114.6(13)
O3 C24 C23 110.7(16)
O3 C24 C25 108.4(19)
C23 C24 C25 112.0(18)
C27 C26 S16 111.0(10)
O4 C27 C26 109.4(10)
O4 C27 C28 110.9(14)
C26 C27 C28 108.4(13)

loop_
_geom_bond_atom_site_label_1
_geom_bond_atom_site_label_2
_geom_bond_distance
I1 I2 2.8936(14)
I2 I3 2.8645(15)
I4 I5 2.985(2)
I5 I6 2.905(2)
S1 C3 1.715(16)
S1 C1B 1.8197(13)
S1 C1A 1.8199(13)
S2 C4 1.744(15)
S2 C2B 1.8197(13)
S2 C2A 1.8199(13)
S3 C5 1.736(14)
S3 C3 1.778(15)
S4 C4 1.726(14)
S4 C5 1.728(16)
S5 C6 1.716(17)
S5 C7 1.770(15)
S6 C6 1.722(16)
S6 C8 1.722(15)
S7 C9 1.788(17)
S7 C7 1.788(15)
S8 C8 1.733(16)
S8 C12 1.840(16)
S9 C17 1.751(14)
S9 C15B 1.8198(13)
S9 C15A 1.8199(13)
S10 C18 1.775(15)
S10 C16A 1.8199(13)
S10 C16B 1.8200(13)
S11 C19 1.703(15)
S11 C17 1.724(15)
S12 C19 1.743(16)
S12 C18 1.747(15)
S13 C20 1.689(14)
S13 C21 1.730(15)
S14 C20 1.727(14)
S14 C22 1.783(14)
S15 C21 1.705(15)
S15 C23 1.862(18)
S16 C22 1.767(14)
S16 C26 1.812(15)
O1 C10 1.431(16)
O2 C13 1.448(18)
O3 C24 1.419(19)
O4 C27 1.435(13)
C1A C2A 1.4998(13)
C1B C2B 1.4997(13)
C3 C4 1.38(2)
C5 C6 1.383(18)
C7 C8 1.32(2)
C9 C10 1.54(2)
C10 C11 1.467(19)
C12 C13 1.48(2)
C13 C14 1.47(2)
C15A C16A 1.4999(13)
C15B C16B 1.4999(13)
C17 C18 1.34(2)
C19 C20 1.404(18)
C21 C22 1.35(2)
C23 C24 1.46(2)
C24 C25 1.52(3)
C26 C27 1.513(19)
C27 C28 1.56(2)

loop_
_geom_hbond_atom_site_label_D
_geom_hbond_atom_site_label_H
_geom_hbond_atom_site_label_A
_geom_hbond_distance_DH
_geom_hbond_distance_HA
_geom_hbond_distance_DA
_geom_hbond_angle_DHA
_geom_hbond_site_symmetry_A
O1 H1 O2 0.840 1.780 2.619(14) 176.0 .
O3 H3 O4 0.842 2.051 2.891(14) 175.2 1_655

loop_
_geom_torsion_atom_site_label_1
_geom_torsion_atom_site_label_2
_geom_torsion_atom_site_label_3
_geom_torsion_atom_site_label_4
_geom_torsion
C3 S1 C1A C2A 39(3)
C1B S1 C1A C2A -53(2)
S1 C1A C2A S2 -46(5)
C4 S2 C2A C1A 25(4)
C2B S2 C2A C1A 109(4)
C3 S1 C1B C2B 17(3)
C1A S1 C1B C2B 112(4)
S1 C1B C2B S2 -49(3)
C4 S2 C2B C1B 51.6(19)
C2A S2 C2B C1B -51(2)
C1B S1 C3 C4 7(2)
C1A S1 C3 C4 -20(2)
C1B S1 C3 S3 -168.9(14)
C1A S1 C3 S3 163.6(15)
C5 S3 C3 C4 3.0(13)
C5 S3 C3 S1 -180.0(9)
S1 C3 C4 S4 -178.8(10)
S3 C3 C4 S4 -2.4(17)
S1 C3 C4 S2 3(2)
S3 C3 C4 S2 179.4(9)
C5 S4 C4 C3 0.5(14)
C5 S4 C4 S2 178.8(9)
C2B S2 C4 C3 -29.3(16)
C2A S2 C4 C3 -2(2)
C2B S2 C4 S4 152.5(11)
C2A S2 C4 S4 -179.7(17)
C4 S4 C5 C6 178.9(13)
C4 S4 C5 S3 1.7(10)
C3 S3 C5 C6 -179.9(13)
C3 S3 C5 S4 -2.7(10)
S4 C5 C6 S5 -179.3(9)
S3 C5 C6 S5 -2.2(19)
S4 C5 C6 S6 3(2)
S3 C5 C6 S6 -179.6(9)
C7 S5 C6 C5 174.5(14)
C7 S5 C6 S6 -7.9(10)
C8 S6 C6 C5 -174.1(13)
C8 S6 C6 S5 8.3(10)
C6 S5 C7 C8 4.6(14)
C6 S5 C7 S7 -179.7(10)
C9 S7 C7 C8 -144.2(14)
C9 S7 C7 S5 40.4(11)
S5 C7 C8 S6 0.3(17)
S7 C7 C8 S6 -175.1(9)
S5 C7 C8 S8 178.2(9)
S7 C7 C8 S8 3(2)
C6 S6 C8 C7 -5.0(13)
C6 S6 C8 S8 177.0(10)
C12 S8 C8 C7 114.7(14)
C12 S8 C8 S6 -67.4(11)
C7 S7 C9 C10 63.9(12)
S7 C9 C10 O1 49.7(14)
S7 C9 C10 C11 171.9(10)
C8 S8 C12 C13 -81.2(13)
S8 C12 C13 O2 66.1(15)
S8 C12 C13 C14 -170.7(13)
C17 S9 C15A C16A -46.6(17)
C15B S9 C15A C16A 49.3(18)
S9 C15A C16A S10 77(2)
C18 S10 C16A C15A -57.8(16)
C16B S10 C16A C15A 33.8(13)
C17 S9 C15B C16B 51.0(15)
C15A S9 C15B C16B -38.2(17)
S9 C15B C16B S10 -77(2)
C18 S10 C16B C15B 53.1(18)
C16A S10 C16B C15B -40.2(16)
C19 S11 C17 C18 0.7(14)
C19 S11 C17 S9 -177.5(9)
C15B S9 C17 C18 -16.9(18)
C15A S9 C17 C18 7.7(18)
C15B S9 C17 S11 161.0(10)
C15A S9 C17 S11 -174.4(10)
S11 C17 C18 S12 1.4(18)
S9 C17 C18 S12 179.3(9)
S11 C17 C18 S10 -177.6(10)
S9 C17 C18 S10 0(2)
C19 S12 C18 C17 -2.7(14)
C19 S12 C18 S10 176.5(9)
C16A S10 C18 C17 21.0(17)
C16B S10 C18 C17 -12.3(18)
C16A S10 C18 S12 -158.1(11)
C16B S10 C18 S12 168.6(11)
C17 S11 C19 C20 177.1(12)
C17 S11 C19 S12 -2.5(10)
C18 S12 C19 C20 -176.6(12)
C18 S12 C19 S11 3.1(10)
S11 C19 C20 S13 2.5(18)
S12 C19 C20 S13 -177.9(8)
S11 C19 C20 S14 -178.6(8)
S12 C19 C20 S14 1.1(18)
C21 S13 C20 C19 -172.7(12)
C21 S13 C20 S14 8.4(10)
C22 S14 C20 C19 172.8(12)
C22 S14 C20 S13 -8.2(10)
C23 S15 C21 C22 123.9(15)
C23 S15 C21 S13 -57.1(12)
C20 S13 C21 C22 -4.7(14)
C20 S13 C21 S15 176.3(10)
S15 C21 C22 S16 -4(2)
S13 C21 C22 S16 177.5(9)
S15 C21 C22 S14 178.7(9)
S13 C21 C22 S14 -0.3(17)
C26 S16 C22 C21 -117.3(16)
C26 S16 C22 S14 60.6(10)
C20 S14 C22 C21 5.0(14)
C20 S14 C22 S16 -173.1(9)
C21 S15 C23 C24 -113.2(15)
S15 C23 C24 O3 -67(2)
S15 C23 C24 C25 54(2)
C22 S16 C26 C27 153.3(11)
S16 C26 C27 O4 71.3(15)
S16 C26 C27 C28 -167.6(13)
